data_1505814
loop_
_publ_author_name
'Zong, Qian-Shou'
'Chen, Chuan-Feng'

_publ_section_title
;
 Novel triptycene-based cylindrical macrotricyclic host: synthesis and
 complexation with paraquat derivatives.
;
_journal_issue 2
_journal_name_full 'Organic letters'
_journal_page_first 211
_journal_page_last 214
_journal_paper_doi 10.1021/ol052325w
_journal_volume 8
_journal_year 2006
_chemical_formula_sum 'C95 H120 Cl2 F12 N2 O16 P2'
_chemical_formula_weight 1906.77
_chemical_name_systematic
; 
 ? 
;
_space_group_IT_number 2
_symmetry_cell_setting triclinic
_symmetry_space_group_name_Hall '-P 1'
_symmetry_space_group_name_H-M 'P -1'
_atom_sites_solution_hydrogens geom
_atom_sites_solution_primary direct
_atom_sites_solution_secondary difmap
_audit_creation_method SHELXL-97
_cell_angle_alpha 82.786(5)
_cell_angle_beta 66.607(4)
_cell_angle_gamma 63.871(4)
_cell_formula_units_Z 1
_cell_length_a 13.944(3)
_cell_length_b 14.295(4)
_cell_length_c 15.300(4)
_cell_measurement_reflns_used 2546
_cell_measurement_temperature 294(2)
_cell_measurement_theta_max 25.01
_cell_measurement_theta_min 2.65
_cell_volume 2508.5(11)
_computing_cell_refinement 'Bruker SMART'
_computing_data_collection 'Bruker SMART'
_computing_data_reduction 'Bruker SAINT'
_computing_molecular_graphics 'Bruker SHELXTL'
_computing_publication_material 'Bruker SHELXTL'
_computing_structure_refinement 'SHELXL-97 (Sheldrick, 1997)'
_computing_structure_solution 'SHELXS-97 (Sheldrick, 1990)'
_diffrn_ambient_temperature 294(2)
_diffrn_measured_fraction_theta_full 0.993
_diffrn_measured_fraction_theta_max 0.993
_diffrn_measurement_device_type 'CCD area detector'
_diffrn_measurement_method 'phi and omega scans'
_diffrn_radiation_monochromator graphite
_diffrn_radiation_source 'fine-focus sealed tube'
_diffrn_radiation_type MoK\a
_diffrn_radiation_wavelength 0.71073
_diffrn_reflns_av_R_equivalents 0.0302
_diffrn_reflns_av_sigmaI/netI 0.0736
_diffrn_reflns_limit_h_max 16
_diffrn_reflns_limit_h_min -16
_diffrn_reflns_limit_k_max 16
_diffrn_reflns_limit_k_min -16
_diffrn_reflns_limit_l_max 13
_diffrn_reflns_limit_l_min -18
_diffrn_reflns_number 12795
_diffrn_reflns_theta_full 25.00
_diffrn_reflns_theta_max 25.00
_diffrn_reflns_theta_min 1.45
_diffrn_standards_decay_% 0
_diffrn_standards_interval_count 0
_diffrn_standards_number 0
_exptl_absorpt_coefficient_mu 0.180
_exptl_absorpt_correction_T_max 1.000000
_exptl_absorpt_correction_T_min 0.616084
_exptl_absorpt_correction_type multi-scan
_exptl_absorpt_process_details SADABS
_exptl_crystal_density_diffrn 1.262
_exptl_crystal_density_method 'not measured'
_exptl_crystal_F_000 1004
_exptl_crystal_size_max 0.30
_exptl_crystal_size_mid 0.22
_exptl_crystal_size_min 0.20
_refine_diff_density_max 1.000
_refine_diff_density_min -0.699
_refine_diff_density_rms 0.084
_refine_ls_extinction_method none
_refine_ls_goodness_of_fit_ref 1.198
_refine_ls_hydrogen_treatment mixed
_refine_ls_matrix_type full
_refine_ls_number_parameters 679
_refine_ls_number_reflns 8784
_refine_ls_number_restraints 177
_refine_ls_restrained_S_all 1.245
_refine_ls_R_factor_all 0.2023
_refine_ls_R_factor_gt 0.1113
_refine_ls_shift/su_max 0.002
_refine_ls_shift/su_mean 0.000
_refine_ls_structure_factor_coef Fsqd
_refine_ls_weighting_details 'calc w=1/[\s^2^(Fo^2^)+(0.2000P)^2^+0.0000P] where P=(Fo^2^+2Fc^2^)/3'
_refine_ls_weighting_scheme calc
_refine_ls_wR_factor_gt 0.3250
_refine_ls_wR_factor_ref 0.3954
_reflns_number_gt 3804
_reflns_number_total 8784
_reflns_threshold_expression >2sigma(I)
_cod_data_source_file ol052325wsi20050925_112557.cif
_cod_data_source_block 50511c
_cod_depositor_comments
;
The following automatic conversions were performed:

'_symmetry_cell_setting' value 'Triclinic' changed to 'triclinic'
according to /home/saulius/struct/CIF-dictionaries/cif_core.dic
dictionary named 'cif_core.dic' version 2.4.1 from
2010-06-29.

'_exptl_absorpt_correction_type' value 'MULTI-SCAN'
changed to 'multi-scan' according to
/home/saulius/struct/CIF-dictionaries/cif_core.dic dictionary named
'cif_core.dic' version 2.4.1 from 2010-06-29.

Automatic conversion script
Id: cif_fix_values 1715 2011-07-08 13:25:40Z adriana 
;
_cod_original_cell_volume 2508.6(11)
_cod_original_sg_symbol_H-M P-1
_cod_database_code 1505814

loop_
_symmetry_equiv_pos_as_xyz
'x, y, z'
'-x, -y, -z'

loop_
_atom_site_label
_atom_site_type_symbol
_atom_site_fract_x
_atom_site_fract_y
_atom_site_fract_z
_atom_site_U_iso_or_equiv
_atom_site_adp_type
_atom_site_occupancy
_atom_site_symmetry_multiplicity
_atom_site_calc_flag
_atom_site_refinement_flags
_atom_site_disorder_assembly
_atom_site_disorder_group
O1 O 0.4671(4) 0.1481(4) 0.0304(3) 0.0753(13) Uani 1 1 d . . .
O2 O 0.2138(3) 0.2380(3) 0.1283(3) 0.0694(12) Uani 1 1 d D . .
O4 O 0.1012(4) 0.5406(3) 0.3727(4) 0.0916(15) Uani 1 1 d D . .
O5 O 0.2609(4) 0.5157(3) 0.4336(4) 0.0880(15) Uani 1 1 d D . .
O8 O 0.6226(4) 0.1253(5) 0.0942(3) 0.0992(17) Uani 1 1 d D A .
C1 C 0.7430(5) 0.1405(4) -0.3071(4) 0.0542(15) Uani 1 1 d . . .
C2 C 0.7034(5) 0.1361(4) -0.1980(4) 0.0548(14) Uani 1 1 d . . .
C3 C 0.5964(5) 0.1460(5) -0.1360(4) 0.0587(15) Uani 1 1 d . . .
H3A H 0.5409 0.1551 -0.1595 0.070 Uiso 1 1 calc R . .
C4 C 0.5695(5) 0.1425(5) -0.0370(4) 0.0667(17) Uani 1 1 d . . .
C5 C 0.6559(6) 0.1291(6) -0.0047(4) 0.0725(18) Uani 1 1 d . . .
C6 C 0.7626(5) 0.1206(5) -0.0674(4) 0.0689(17) Uani 1 1 d . . .
H6A H 0.8184 0.1129 -0.0448 0.083 Uiso 1 1 calc R . .
C7 C 0.7868(5) 0.1234(5) -0.1642(4) 0.0582(15) Uani 1 1 d . . .
C8 C 0.9025(5) 0.1155(4) -0.2419(4) 0.0540(14) Uani 1 1 d . . .
C9 C 0.8662(5) 0.2153(4) -0.2959(4) 0.0543(14) Uani 1 1 d . . .
C10 C 0.9088(5) 0.2908(5) -0.3113(5) 0.0640(16) Uani 1 1 d . . .
H10A H 0.9660 0.2817 -0.2900 0.077 Uiso 1 1 calc R . .
C11 C 0.8648(5) 0.3801(5) -0.3589(5) 0.0669(17) Uani 1 1 d . . .
C12 C 0.7813(5) 0.3920(5) -0.3914(4) 0.0635(16) Uani 1 1 d . . .
C13 C 0.7406(5) 0.3158(4) -0.3779(4) 0.0549(15) Uani 1 1 d . . .
H13A H 0.6848 0.3240 -0.4007 0.066 Uiso 1 1 calc R . .
C14 C 0.7835(5) 0.2282(4) -0.3306(4) 0.0521(14) Uani 1 1 d . . .
C15 C 0.8552(5) 0.0394(4) -0.3456(4) 0.0546(14) Uani 1 1 d . . .
C16 C 0.9389(5) 0.0262(4) -0.3114(4) 0.0573(15) Uani 1 1 d . . .
C17 C 1.0431(6) -0.0611(5) -0.3408(5) 0.0709(18) Uani 1 1 d . . .
H17A H 1.0992 -0.0694 -0.3183 0.085 Uiso 1 1 calc R . .
C18 C 1.0650(7) -0.1360(5) -0.4031(5) 0.082(2) Uani 1 1 d . . .
H18A H 1.1347 -0.1958 -0.4208 0.099 Uiso 1 1 calc R . .
C19 C 0.9854(7) -0.1232(5) -0.4387(5) 0.0742(19) Uani 1 1 d . . .
H19A H 1.0017 -0.1734 -0.4822 0.089 Uiso 1 1 calc R . .
C20 C 0.8795(6) -0.0356(5) -0.4111(4) 0.0660(17) Uani 1 1 d . . .
H20A H 0.8254 -0.0270 -0.4360 0.079 Uiso 1 1 calc R . .
C21 C 0.6523(5) 0.1540(5) -0.3456(4) 0.0666(17) Uani 1 1 d . . .
H21A H 0.5852 0.2184 -0.3191 0.100 Uiso 1 1 calc R . .
H21B H 0.6312 0.0969 -0.3281 0.100 Uiso 1 1 calc R . .
H21C H 0.6837 0.1553 -0.4139 0.100 Uiso 1 1 calc R . .
C22 C 0.9923(6) 0.1010(6) -0.2035(5) 0.0775(19) Uani 1 1 d . . .
H22A H 0.9639 0.1598 -0.1612 0.116 Uiso 1 1 calc R . .
H22B H 1.0622 0.0956 -0.2555 0.116 Uiso 1 1 calc R . .
H22C H 1.0080 0.0384 -0.1694 0.116 Uiso 1 1 calc R . .
C23 C 0.3883(5) 0.1408(6) -0.0031(5) 0.0746(19) Uani 1 1 d . . .
H23A H 0.4262 0.0779 -0.0440 0.090 Uiso 1 1 calc R . .
H23B H 0.3619 0.2005 -0.0396 0.090 Uiso 1 1 calc R . .
C24 C 0.2866(6) 0.1383(5) 0.0828(5) 0.081(2) Uani 1 1 d . . .
H24A H 0.2436 0.1136 0.0626 0.097 Uiso 1 1 calc R . .
H24B H 0.3145 0.0902 0.1271 0.097 Uiso 1 1 calc R . .
C25 C 0.1158(6) 0.2356(5) 0.2064(5) 0.090(2) Uani 1 1 d D . .
H25A H 0.1405 0.1948 0.2555 0.108 Uiso 1 1 calc R . .
H25B H 0.0813 0.2019 0.1850 0.108 Uiso 1 1 calc R . .
C26 C 0.0282(5) 0.3425(6) 0.2472(6) 0.107(3) Uani 1 1 d D . .
H26A H 0.0112 0.3856 0.1963 0.128 Uiso 1 1 calc R . .
H26B H -0.0427 0.3393 0.2917 0.128 Uiso 1 1 calc R . .
O3 O 0.0657(4) 0.3884(4) 0.2941(5) 0.123(2) Uani 1 1 d D . .
C27 C -0.0212(7) 0.4667(7) 0.3645(8) 0.168(5) Uani 1 1 d D . .
H27A H -0.0262 0.4401 0.4270 0.202 Uiso 1 1 calc R . .
H27B H -0.0949 0.4865 0.3599 0.202 Uiso 1 1 calc R . .
C28 C 0.0020(6) 0.5591(5) 0.3548(8) 0.130(4) Uani 1 1 d D . .
H28A H 0.0125 0.5823 0.2906 0.156 Uiso 1 1 calc R . .
H28B H -0.0649 0.6149 0.3988 0.156 Uiso 1 1 calc R . .
C34 C 0.7139(8) 0.0866(6) 0.1267(5) 0.124(3) Uani 1 1 d D . .
H34A H 0.7838 0.0422 0.0768 0.149 Uiso 0.599(16) 1 d PR A 1
H34B H 0.6970 0.0446 0.1796 0.149 Uiso 0.599(16) 1 d PR A 1
H34C H 0.7834 0.0396 0.0782 0.149 Uiso 0.401(16) 1 d PR A 2
H34D H 0.6955 0.0480 0.1821 0.149 Uiso 0.401(16) 1 d PR A 2
C29 C 0.3302(12) 0.5040(7) 0.4844(11) 0.073(5) Uani 0.599(16) 1 d PDU A 1
H29A H 0.2797 0.5388 0.5472 0.088 Uiso 0.599(16) 1 calc PR A 1
H29B H 0.3784 0.5401 0.4519 0.088 Uiso 0.599(16) 1 calc PR A 1
C30 C 0.4050(12) 0.3973(12) 0.4965(9) 0.129(3) Uani 0.599(16) 1 d PDU A 1
H30A H 0.4492 0.4012 0.5304 0.155 Uiso 0.599(16) 1 calc PR A 1
H30B H 0.3557 0.3653 0.5377 0.155 Uiso 0.599(16) 1 calc PR A 1
C33 C 0.7320(12) 0.1684(14) 0.1582(8) 0.151(4) Uani 0.599(16) 1 d PDU A 1
H33A H 0.7089 0.2309 0.1239 0.182 Uiso 0.599(16) 1 calc PR A 1
H33B H 0.8127 0.1445 0.1479 0.182 Uiso 0.599(16) 1 calc PR A 1
O7 O 0.6585(10) 0.1890(8) 0.2612(6) 0.107(4) Uani 0.599(16) 1 d PDU A 1
C32 C 0.6787(10) 0.2619(11) 0.2984(8) 0.100(5) Uani 0.599(16) 1 d PDU A 1
H32A H 0.6617 0.3252 0.2642 0.119 Uiso 0.599(16) 1 calc PR A 1
H32B H 0.7593 0.2326 0.2901 0.119 Uiso 0.599(16) 1 calc PR A 1
C31 C 0.6019(11) 0.287(2) 0.4042(11) 0.236(18) Uani 0.599(16) 1 d PDU A 1
H31A H 0.6206 0.2245 0.4389 0.284 Uiso 0.599(16) 1 calc PR A 1
H31B H 0.6153 0.3373 0.4296 0.284 Uiso 0.599(16) 1 calc PR A 1
O6 O 0.4827(10) 0.3303(9) 0.4159(10) 0.108(6) Uani 0.599(16) 1 d PDU A 1
C29' C 0.369(2) 0.5092(11) 0.473(2) 0.105(10) Uani 0.401(16) 1 d PDU A 2
H29C H 0.4327 0.5189 0.4226 0.126 Uiso 0.401(16) 1 calc PR A 2
H29D H 0.3374 0.5565 0.5279 0.126 Uiso 0.401(16) 1 calc PR A 2
C30' C 0.3997(12) 0.3968(17) 0.4983(11) 0.129(3) Uani 0.401(16) 1 d PDU A 2
H30C H 0.4370 0.3764 0.5438 0.155 Uiso 0.401(16) 1 calc PR A 2
H30D H 0.3348 0.3789 0.5194 0.155 Uiso 0.401(16) 1 calc PR A 2
C33' C 0.7327(13) 0.1730(15) 0.1536(11) 0.151(4) Uani 0.401(16) 1 d PDU A 2
H33C H 0.8021 0.1422 0.1676 0.182 Uiso 0.401(16) 1 calc PR A 2
H33D H 0.7462 0.2150 0.0991 0.182 Uiso 0.401(16) 1 calc PR A 2
O7' O 0.6381(12) 0.2410(12) 0.2347(10) 0.105(6) Uani 0.401(16) 1 d PDU A 2
C32' C 0.660(2) 0.2093(14) 0.3215(11) 0.157(13) Uani 0.401(16) 1 d PDU A 2
H32C H 0.7419 0.1819 0.3071 0.188 Uiso 0.401(16) 1 calc PR A 2
H32D H 0.6352 0.1546 0.3483 0.188 Uiso 0.401(16) 1 calc PR A 2
C31' C 0.5947(10) 0.3012(13) 0.3930(9) 0.055(5) Uani 0.401(16) 1 d PDU A 2
H31C H 0.5963 0.2762 0.4546 0.067 Uiso 0.401(16) 1 calc PR A 2
H31D H 0.6337 0.3466 0.3736 0.067 Uiso 0.401(16) 1 calc PR A 2
O6' O 0.4782(13) 0.3597(18) 0.4027(13) 0.099(7) Uani 0.401(16) 1 d PDU A 2
P1 P 0.6999(2) 0.5463(2) 0.21039(18) 0.1059(9) Uani 1 1 d D . .
F1 F 0.7458(5) 0.4560(5) 0.2740(5) 0.188(3) Uani 1 1 d D . .
F2 F 0.7233(5) 0.4634(5) 0.1375(4) 0.176(3) Uani 1 1 d D . .
F3 F 0.5765(4) 0.5470(5) 0.2669(5) 0.189(3) Uani 1 1 d D . .
F4 F 0.6725(8) 0.6263(6) 0.2857(5) 0.268(5) Uani 1 1 d D . .
F5 F 0.8235(5) 0.5391(6) 0.1564(5) 0.226(4) Uani 1 1 d D . .
F6 F 0.6521(7) 0.6333(5) 0.1498(5) 0.237(4) Uani 1 1 d D . .
N1 N 0.3770(5) 0.3770(4) 0.1983(4) 0.0703(14) Uani 1 1 d . . .
C35 C 0.4403(7) 0.4194(8) 0.2018(6) 0.107(3) Uani 1 1 d . . .
H35A H 0.4515 0.4189 0.2579 0.128 Uiso 1 1 calc R . .
C36 C 0.4913(8) 0.4651(8) 0.1246(6) 0.111(3) Uani 1 1 d . . .
H36A H 0.5392 0.4918 0.1291 0.134 Uiso 1 1 calc R . .
C37 C 0.4747(6) 0.4729(5) 0.0416(5) 0.0715(18) Uani 1 1 d . . .
C38 C 0.4057(8) 0.4260(6) 0.0400(6) 0.103(3) Uani 1 1 d . . .
H38A H 0.3921 0.4257 -0.0148 0.123 Uiso 1 1 calc R . .
C39 C 0.3580(8) 0.3804(6) 0.1200(7) 0.107(3) Uani 1 1 d . . .
H39A H 0.3109 0.3510 0.1186 0.129 Uiso 1 1 calc R . .
C40 C 0.3254(6) 0.3270(5) 0.2826(5) 0.091(2) Uani 1 1 d D B .
H40A H 0.3231 0.3550 0.3383 0.109 Uiso 1 1 calc R . .
H40B H 0.2460 0.3469 0.2909 0.109 Uiso 1 1 calc R . .
C41 C 0.3838(6) 0.2127(6) 0.2804(4) 0.088(2) Uani 1 1 d D . .
H41A H 0.4602 0.1929 0.2777 0.105 Uiso 0.547(16) 1 d PR B 1
H41B H 0.3913 0.1846 0.2230 0.105 Uiso 0.547(16) 1 d PR B 1
H41C H 0.4591 0.1921 0.2807 0.105 Uiso 0.453(16) 1 d PR B 2
H41D H 0.3936 0.1838 0.2224 0.105 Uiso 0.453(16) 1 d PR B 2
C42 C 0.3242(14) 0.1641(10) 0.3653(6) 0.087(9) Uani 0.547(16) 1 d PD B 1
H42A H 0.2481 0.1807 0.3671 0.105 Uiso 0.547(16) 1 calc PR B 1
H42B H 0.3680 0.0889 0.3567 0.105 Uiso 0.547(16) 1 calc PR B 1
C43 C 0.311(4) 0.199(2) 0.4589(7) 0.26(3) Uani 0.547(16) 1 d PD B 1
H43A H 0.2510 0.2700 0.4761 0.309 Uiso 0.547(16) 1 calc PR B 1
H43B H 0.3830 0.2002 0.4522 0.309 Uiso 0.547(16) 1 calc PR B 1
C44 C 0.281(3) 0.129(2) 0.5386(10) 0.209(7) Uani 0.547(16) 1 d PD B 1
H44A H 0.3400 0.0581 0.5212 0.251 Uiso 0.547(16) 1 calc PR B 1
H44B H 0.2078 0.1307 0.5479 0.251 Uiso 0.547(16) 1 calc PR B 1
C45 C 0.2741(16) 0.1671(19) 0.6311(9) 0.154(10) Uani 0.547(16) 1 d PD B 1
H45A H 0.2634 0.2391 0.6267 0.184 Uiso 0.547(16) 1 calc PR B 1
H45B H 0.2075 0.1645 0.6837 0.184 Uiso 0.547(16) 1 calc PR B 1
C46 C 0.3809(16) 0.102(2) 0.6506(15) 0.176(9) Uani 0.547(16) 1 d PD B 1
H46A H 0.4450 0.1132 0.6030 0.211 Uiso 0.547(16) 1 calc PR B 1
H46B H 0.3984 0.0287 0.6440 0.211 Uiso 0.547(16) 1 calc PR B 1
C47 C 0.371(2) 0.124(2) 0.7483(16) 0.176(8) Uani 0.547(16) 1 d PDU B 1
H47A H 0.4417 0.0779 0.7566 0.265 Uiso 0.547(16) 1 calc PR B 1
H47B H 0.3078 0.1130 0.7961 0.265 Uiso 0.547(16) 1 calc PR B 1
H47C H 0.3583 0.1950 0.7544 0.265 Uiso 0.547(16) 1 calc PR B 1
C42' C 0.316(2) 0.1676(14) 0.3662(10) 0.17(2) Uani 0.453(16) 1 d PD B 2
H42C H 0.2340 0.2088 0.3821 0.206 Uiso 0.453(16) 1 calc PR B 2
H42D H 0.3353 0.0968 0.3488 0.206 Uiso 0.453(16) 1 calc PR B 2
C43' C 0.343(2) 0.167(2) 0.4523(10) 0.109(11) Uani 0.453(16) 1 d PD B 2
H43C H 0.3193 0.2384 0.4719 0.131 Uiso 0.453(16) 1 calc PR B 2
H43D H 0.4260 0.1300 0.4349 0.131 Uiso 0.453(16) 1 calc PR B 2
C44' C 0.284(3) 0.117(3) 0.5358(12) 0.209(7) Uani 0.453(16) 1 d PD B 2
H44C H 0.2904 0.0527 0.5131 0.251 Uiso 0.453(16) 1 calc PR B 2
H44D H 0.2021 0.1633 0.5647 0.251 Uiso 0.453(16) 1 calc PR B 2
C45' C 0.337(3) 0.092(2) 0.6104(12) 0.34(4) Uani 0.453(16) 1 d PD B 2
H45C H 0.3502 0.0214 0.6299 0.411 Uiso 0.453(16) 1 calc PR B 2
H45D H 0.4114 0.0948 0.5825 0.411 Uiso 0.453(16) 1 calc PR B 2
C46' C 0.260(2) 0.167(2) 0.6967(16) 0.176(9) Uani 0.453(16) 1 d PD B 2
H46C H 0.1857 0.1642 0.7243 0.211 Uiso 0.453(16) 1 calc PR B 2
H46D H 0.2466 0.2377 0.6767 0.211 Uiso 0.453(16) 1 calc PR B 2
C47' C 0.311(3) 0.145(3) 0.7719(18) 0.176(8) Uani 0.453(16) 1 d PD B 2
H47D H 0.2603 0.1976 0.8235 0.265 Uiso 0.453(16) 1 calc PR B 2
H47E H 0.3852 0.1461 0.7445 0.265 Uiso 0.453(16) 1 calc PR B 2
H47F H 0.3186 0.0778 0.7955 0.265 Uiso 0.453(16) 1 calc PR B 2
Cl1 Cl 0.9764(11) 0.8102(9) -0.0073(8) 0.277(4) Uani 0.50 1 d PD . .
Cl2 Cl 1.0820(10) 0.6310(8) 0.0799(7) 0.277(4) Uani 0.50 1 d PD . .
C48 C 0.9849(16) 0.6875(15) 0.0239(15) 0.227(18) Uani 0.50 1 d PD . .
H48A H 1.0107 0.6449 -0.0326 0.273 Uiso 0.50 1 calc PR . .
H48B H 0.9093 0.6925 0.0666 0.273 Uiso 0.50 1 calc PR . .

loop_
_atom_site_aniso_label
_atom_site_aniso_U_11
_atom_site_aniso_U_22
_atom_site_aniso_U_33
_atom_site_aniso_U_23
_atom_site_aniso_U_13
_atom_site_aniso_U_12
O1 0.062(3) 0.107(3) 0.049(2) -0.008(2) -0.005(2) -0.040(3)
O2 0.060(3) 0.069(3) 0.069(3) -0.008(2) -0.006(2) -0.032(2)
O4 0.095(4) 0.067(3) 0.123(4) -0.003(3) -0.036(3) -0.046(3)
O5 0.112(4) 0.058(3) 0.092(4) 0.002(3) -0.040(3) -0.033(3)
O8 0.084(3) 0.159(5) 0.044(3) 0.001(3) -0.016(3) -0.051(3)
C1 0.058(4) 0.063(4) 0.045(3) -0.003(3) -0.017(3) -0.029(3)
C2 0.055(4) 0.062(4) 0.042(3) -0.004(3) -0.010(3) -0.026(3)
C3 0.056(4) 0.070(4) 0.049(4) -0.002(3) -0.015(3) -0.030(3)
C4 0.056(4) 0.083(4) 0.049(4) -0.006(3) -0.006(3) -0.030(3)
C5 0.070(4) 0.098(5) 0.040(3) -0.003(3) -0.011(3) -0.035(4)
C6 0.056(4) 0.089(5) 0.055(4) -0.009(3) -0.018(3) -0.025(3)
C7 0.053(4) 0.068(4) 0.043(3) -0.009(3) -0.010(3) -0.022(3)
C8 0.044(3) 0.067(4) 0.047(3) -0.003(3) -0.014(3) -0.023(3)
C9 0.051(3) 0.057(3) 0.048(3) -0.012(3) -0.009(3) -0.021(3)
C10 0.054(4) 0.067(4) 0.066(4) -0.010(3) -0.018(3) -0.023(3)
C11 0.067(4) 0.059(4) 0.068(4) -0.016(3) -0.012(4) -0.030(3)
C12 0.067(4) 0.055(4) 0.060(4) -0.005(3) -0.020(3) -0.021(3)
C13 0.055(4) 0.055(3) 0.049(3) -0.007(3) -0.018(3) -0.019(3)
C14 0.051(3) 0.056(3) 0.040(3) -0.010(3) -0.006(3) -0.022(3)
C15 0.058(4) 0.056(3) 0.042(3) -0.002(3) -0.006(3) -0.028(3)
C16 0.055(4) 0.061(4) 0.049(3) 0.001(3) -0.011(3) -0.025(3)
C17 0.065(4) 0.066(4) 0.060(4) 0.002(3) -0.011(3) -0.021(4)
C18 0.077(5) 0.069(5) 0.065(4) -0.006(4) 0.000(4) -0.022(4)
C19 0.082(5) 0.063(4) 0.056(4) -0.016(3) -0.002(4) -0.030(4)
C20 0.079(5) 0.062(4) 0.049(4) 0.000(3) -0.008(3) -0.037(4)
C21 0.069(4) 0.084(4) 0.054(4) 0.002(3) -0.019(3) -0.042(4)
C22 0.064(4) 0.097(5) 0.073(5) 0.003(4) -0.030(4) -0.032(4)
C23 0.066(4) 0.092(5) 0.058(4) -0.010(4) -0.006(3) -0.040(4)
C24 0.075(5) 0.077(5) 0.081(5) -0.010(4) -0.006(4) -0.043(4)
C25 0.072(5) 0.108(6) 0.086(5) -0.022(4) 0.000(4) -0.056(4)
C26 0.064(5) 0.133(7) 0.113(7) -0.040(6) -0.021(5) -0.033(5)
O3 0.060(3) 0.129(4) 0.166(6) -0.084(4) -0.016(3) -0.030(3)
C27 0.088(7) 0.174(10) 0.208(12) -0.113(10) -0.009(7) -0.038(7)
C28 0.063(5) 0.064(5) 0.245(13) -0.015(6) -0.035(6) -0.027(4)
C34 0.119(7) 0.147(8) 0.062(5) 0.019(5) -0.039(5) -0.019(6)
C29 0.130(10) 0.055(6) 0.067(7) 0.001(5) -0.062(7) -0.044(6)
C30 0.140(6) 0.139(6) 0.116(6) 0.001(5) -0.073(5) -0.043(5)
C33 0.123(6) 0.181(7) 0.146(7) -0.003(6) -0.056(5) -0.055(5)
O7 0.127(7) 0.132(7) 0.072(6) 0.039(5) -0.068(5) -0.046(6)
C32 0.090(8) 0.095(8) 0.131(10) -0.010(7) -0.056(7) -0.039(6)
C31 0.24(2) 0.25(2) 0.23(2) 0.010(10) -0.103(12) -0.099(12)
O6 0.132(9) 0.100(8) 0.100(8) -0.002(6) -0.080(6) -0.024(6)
C29' 0.133(13) 0.105(13) 0.111(14) 0.014(8) -0.043(9) -0.084(10)
C30' 0.140(6) 0.139(6) 0.116(6) 0.001(5) -0.073(5) -0.043(5)
C33' 0.123(6) 0.181(7) 0.146(7) -0.003(6) -0.056(5) -0.055(5)
O7' 0.096(9) 0.151(11) 0.068(8) -0.019(7) -0.042(7) -0.038(7)
C32' 0.150(16) 0.164(17) 0.174(17) -0.005(10) -0.072(11) -0.070(11)
C31' 0.051(8) 0.080(9) 0.057(8) -0.013(6) -0.047(7) -0.018(6)
O6' 0.104(10) 0.092(10) 0.101(10) 0.022(7) -0.068(7) -0.022(7)
P1 0.1085(19) 0.1187(19) 0.1075(18) 0.0021(16) -0.0596(16) -0.0459(15)
F1 0.190(6) 0.204(7) 0.223(8) 0.090(6) -0.137(6) -0.099(6)
F2 0.172(6) 0.182(6) 0.185(6) -0.034(5) -0.067(5) -0.076(5)
F3 0.118(5) 0.229(7) 0.200(7) 0.003(6) -0.043(5) -0.073(5)
F4 0.481(17) 0.236(9) 0.179(7) -0.011(7) -0.142(10) -0.213(10)
F5 0.173(6) 0.318(11) 0.255(9) 0.085(8) -0.102(7) -0.162(7)
F6 0.340(11) 0.172(6) 0.231(9) 0.089(6) -0.199(9) -0.079(7)
N1 0.074(4) 0.071(3) 0.068(4) 0.005(3) -0.034(3) -0.027(3)
C35 0.120(7) 0.179(9) 0.070(5) 0.037(5) -0.053(5) -0.099(7)
C36 0.138(7) 0.195(9) 0.076(5) 0.034(6) -0.063(5) -0.121(7)
C37 0.090(5) 0.071(4) 0.073(4) 0.010(3) -0.050(4) -0.035(4)
C38 0.166(8) 0.116(6) 0.094(6) 0.032(5) -0.086(6) -0.093(6)
C39 0.166(9) 0.103(6) 0.117(7) 0.037(5) -0.084(7) -0.094(6)
C40 0.083(5) 0.096(6) 0.077(5) -0.001(4) -0.016(4) -0.035(4)
C41 0.092(5) 0.072(5) 0.082(5) 0.001(4) -0.014(4) -0.037(4)
C42 0.088(15) 0.13(2) 0.039(9) 0.030(10) -0.022(10) -0.052(14)
C43 0.44(6) 0.16(3) 0.060(16) -0.030(15) 0.04(2) -0.15(3)
C44 0.296(19) 0.32(2) 0.132(11) 0.088(13) -0.123(13) -0.219(18)
C45 0.14(2) 0.23(3) 0.091(16) 0.009(17) -0.041(15) -0.08(2)
C46 0.163(18) 0.26(3) 0.157(18) 0.012(18) -0.072(16) -0.13(2)
C47 0.192(14) 0.181(10) 0.178(11) 0.000(7) -0.072(9) -0.095(9)
C42' 0.23(5) 0.09(3) 0.27(5) 0.04(3) -0.13(4) -0.12(3)
C43' 0.082(13) 0.124(18) 0.15(3) 0.002(16) -0.027(14) -0.079(14)
C44' 0.296(19) 0.32(2) 0.132(11) 0.088(13) -0.123(13) -0.219(18)
C45' 0.11(3) 0.44(9) 0.29(7) -0.10(6) -0.07(4) 0.07(4)
C46' 0.163(18) 0.26(3) 0.157(18) 0.012(18) -0.072(16) -0.13(2)
C47' 0.192(14) 0.181(10) 0.178(11) 0.000(7) -0.072(9) -0.095(9)
Cl1 0.266(8) 0.331(10) 0.194(6) -0.070(7) -0.100(6) -0.061(7)
Cl2 0.266(8) 0.331(10) 0.194(6) -0.070(7) -0.100(6) -0.061(7)
C48 0.074(14) 0.42(5) 0.13(2) -0.10(3) -0.024(14) -0.03(2)

loop_
_atom_type_symbol
_atom_type_description
_atom_type_scat_dispersion_real
_atom_type_scat_dispersion_imag
_atom_type_scat_source
C C 0.0033 0.0016 'International Tables Vol C Tables 4.2.6.8 and 6.1.1.4'
H H 0.0000 0.0000 'International Tables Vol C Tables 4.2.6.8 and 6.1.1.4'
N N 0.0061 0.0033 'International Tables Vol C Tables 4.2.6.8 and 6.1.1.4'
O O 0.0106 0.0060 'International Tables Vol C Tables 4.2.6.8 and 6.1.1.4'
F F 0.0171 0.0103 'International Tables Vol C Tables 4.2.6.8 and 6.1.1.4'
P P 0.1023 0.0942 'International Tables Vol C Tables 4.2.6.8 and 6.1.1.4'
Cl Cl 0.1484 0.1585 'International Tables Vol C Tables 4.2.6.8 and 6.1.1.4'

loop_
_geom_angle_atom_site_label_1
_geom_angle_atom_site_label_2
_geom_angle_atom_site_label_3
_geom_angle
_geom_angle_site_symmetry_1
_geom_angle_site_symmetry_3
C4 O1 C23 116.9(5) . .
C24 O2 C25 109.9(5) . .
C11 O4 C28 117.9(5) 2_665 .
C12 O5 C29 120.0(7) 2_665 .
C12 O5 C29' 111.7(8) 2_665 .
C29 O5 C29' 13.3(16) . .
C5 O8 C34 115.2(5) . .
C21 C1 C2 114.5(5) . .
C21 C1 C14 114.2(5) . .
C2 C1 C14 104.4(4) . .
C21 C1 C15 113.8(5) . .
C2 C1 C15 104.2(5) . .
C14 C1 C15 104.6(4) . .
C3 C2 C7 120.5(5) . .
C3 C2 C1 125.7(5) . .
C7 C2 C1 113.8(5) . .
C2 C3 C4 120.6(5) . .
C2 C3 H3A 119.7 . .
C4 C3 H3A 119.7 . .
O1 C4 C5 117.0(5) . .
O1 C4 C3 125.3(6) . .
C5 C4 C3 117.7(5) . .
C6 C5 O8 124.7(6) . .
C6 C5 C4 121.2(6) . .
O8 C5 C4 114.1(6) . .
C5 C6 C7 119.7(6) . .
C5 C6 H6A 120.1 . .
C7 C6 H6A 120.1 . .
C6 C7 C2 120.3(5) . .
C6 C7 C8 125.0(5) . .
C2 C7 C8 114.8(5) . .
C22 C8 C16 114.2(5) . .
C22 C8 C9 115.0(5) . .
C16 C8 C9 104.9(4) . .
C22 C8 C7 113.8(5) . .
C16 C8 C7 104.2(4) . .
C9 C8 C7 103.5(4) . .
C14 C9 C10 119.4(6) . .
C14 C9 C8 114.7(5) . .
C10 C9 C8 125.9(5) . .
C9 C10 C11 119.8(6) . .
C9 C10 H10A 120.1 . .
C11 C10 H10A 120.1 . .
O4 C11 C12 117.4(6) 2_665 .
O4 C11 C10 122.9(6) 2_665 .
C12 C11 C10 119.6(6) . .
C11 C12 O5 115.8(6) . 2_665
C11 C12 C13 120.7(6) . .
O5 C12 C13 123.5(6) 2_665 .
C14 C13 C12 119.7(5) . .
C14 C13 H13A 120.2 . .
C12 C13 H13A 120.2 . .
C13 C14 C9 120.8(5) . .
C13 C14 C1 125.2(5) . .
C9 C14 C1 113.9(5) . .
C16 C15 C20 119.2(6) . .
C16 C15 C1 114.4(5) . .
C20 C15 C1 126.4(6) . .
C17 C16 C15 119.9(6) . .
C17 C16 C8 126.2(6) . .
C15 C16 C8 114.0(5) . .
C18 C17 C16 120.6(7) . .
C18 C17 H17A 119.7 . .
C16 C17 H17A 119.7 . .
C19 C18 C17 120.2(7) . .
C19 C18 H18A 119.9 . .
C17 C18 H18A 119.9 . .
C18 C19 C20 120.7(6) . .
C18 C19 H19A 119.7 . .
C20 C19 H19A 119.7 . .
C19 C20 C15 119.4(6) . .
C19 C20 H20A 120.3 . .
C15 C20 H20A 120.3 . .
C1 C21 H21A 109.5 . .
C1 C21 H21B 109.5 . .
H21A C21 H21B 109.5 . .
C1 C21 H21C 109.5 . .
H21A C21 H21C 109.5 . .
H21B C21 H21C 109.5 . .
C8 C22 H22A 109.5 . .
C8 C22 H22B 109.5 . .
H22A C22 H22B 109.5 . .
C8 C22 H22C 109.5 . .
H22A C22 H22C 109.5 . .
H22B C22 H22C 109.5 . .
O1 C23 C24 108.1(5) . .
O1 C23 H23A 110.1 . .
C24 C23 H23A 110.1 . .
O1 C23 H23B 110.1 . .
C24 C23 H23B 110.1 . .
H23A C23 H23B 108.4 . .
O2 C24 C23 110.4(5) . .
O2 C24 H24A 109.6 . .
C23 C24 H24A 109.6 . .
O2 C24 H24B 109.6 . .
C23 C24 H24B 109.6 . .
H24A C24 H24B 108.1 . .
O2 C25 C26 111.3(5) . .
O2 C25 H25A 109.4 . .
C26 C25 H25A 109.4 . .
O2 C25 H25B 109.4 . .
C26 C25 H25B 109.4 . .
H25A C25 H25B 108.0 . .
O3 C26 C25 112.2(5) . .
O3 C26 H26A 109.2 . .
C25 C26 H26A 109.2 . .
O3 C26 H26B 109.2 . .
C25 C26 H26B 109.2 . .
H26A C26 H26B 107.9 . .
C26 O3 C27 116.0(5) . .
O3 C27 C28 111.4(7) . .
O3 C27 H27A 109.3 . .
C28 C27 H27A 109.3 . .
O3 C27 H27B 109.3 . .
C28 C27 H27B 109.3 . .
H27A C27 H27B 108.0 . .
O4 C28 C27 113.3(7) . .
O4 C28 H28A 108.9 . .
C27 C28 H28A 108.9 . .
O4 C28 H28B 108.9 . .
C27 C28 H28B 108.9 . .
H28A C28 H28B 107.7 . .
O8 C34 C33 113.9(9) . .
O8 C34 C33' 111.9(9) . .
C33 C34 C33' 3.2(12) . .
O8 C34 H34A 108.9 . .
C33 C34 H34A 109.6 . .
C33' C34 H34A 108.4 . .
O8 C34 H34B 108.3 . .
C33 C34 H34B 108.2 . .
C33' C34 H34B 111.4 . .
H34A C34 H34B 107.8 . .
O8 C34 H34C 109.4 . .
C33 C34 H34C 111.2 . .
C33' C34 H34C 110.2 . .
H34A C34 H34C 2.5 . .
H34B C34 H34C 105.4 . .
O8 C34 H34D 108.9 . .
C33 C34 H34D 105.1 . .
C33' C34 H34D 108.3 . .
H34A C34 H34D 110.4 . .
H34B C34 H34D 3.4 . .
H34C C34 H34D 108.1 . .
O5 C29 C30 116.6(9) . .
O5 C29 H29A 108.1 . .
C30 C29 H29A 108.1 . .
O5 C29 H29B 108.1 . .
C30 C29 H29B 108.1 . .
H29A C29 H29B 107.3 . .
O6 C30 C29 118.8(10) . .
O6 C30 H30A 107.6 . .
C29 C30 H30A 107.6 . .
O6 C30 H30B 107.6 . .
C29 C30 H30B 107.6 . .
H30A C30 H30B 107.0 . .
C34 C33 O7 104.9(8) . .
C34 C33 H33A 110.8 . .
O7 C33 H33A 110.8 . .
C34 C33 H33B 110.8 . .
O7 C33 H33B 110.8 . .
H33A C33 H33B 108.8 . .
C32 O7 C33 108.0(8) . .
O7 C32 C31 109.7(10) . .
O7 C32 H32A 109.7 . .
C31 C32 H32A 109.7 . .
O7 C32 H32B 109.7 . .
C31 C32 H32B 109.7 . .
H32A C32 H32B 108.2 . .
O6 C31 C32 109.4(9) . .
O6 C31 H31A 109.8 . .
C32 C31 H31A 109.8 . .
O6 C31 H31B 109.8 . .
C32 C31 H31B 109.8 . .
H31A C31 H31B 108.2 . .
C30 O6 C31 114.9(9) . .
C30' C29' O5 93.2(14) . .
C30' C29' H29C 113.1 . .
O5 C29' H29C 113.1 . .
C30' C29' H29D 113.1 . .
O5 C29' H29D 113.1 . .
H29C C29' H29D 110.5 . .
O6' C30' C29' 91.9(15) . .
O6' C30' H30C 113.3 . .
C29' C30' H30C 113.3 . .
O6' C30' H30D 113.3 . .
C29' C30' H30D 113.3 . .
H30C C30' H30D 110.6 . .
O7' C33' C34 114.8(9) . .
O7' C33' H33C 108.6 . .
C34 C33' H33C 108.6 . .
O7' C33' H33D 108.6 . .
C34 C33' H33D 108.6 . .
H33C C33' H33D 107.5 . .
C33' O7' C32' 110.8(9) . .
O7' C32' C31' 110.1(9) . .
O7' C32' H32C 109.6 . .
C31' C32' H32C 109.6 . .
O7' C32' H32D 109.6 . .
C31' C32' H32D 109.6 . .
H32C C32' H32D 108.2 . .
O6' C31' C32' 113.3(10) . .
O6' C31' H31C 108.9 . .
C32' C31' H31C 108.9 . .
O6' C31' H31D 108.9 . .
C32' C31' H31D 108.9 . .
H31C C31' H31D 107.7 . .
C31' O6' C30' 113.8(11) . .
F6 P1 F4 91.4(4) . .
F6 P1 F5 91.8(4) . .
F4 P1 F5 91.6(4) . .
F6 P1 F2 89.8(4) . .
F4 P1 F2 177.2(4) . .
F5 P1 F2 91.0(4) . .
F6 P1 F1 178.2(4) . .
F4 P1 F1 89.1(4) . .
F5 P1 F1 90.0(3) . .
F2 P1 F1 89.7(3) . .
F6 P1 F3 91.1(4) . .
F4 P1 F3 89.9(4) . .
F5 P1 F3 176.7(4) . .
F2 P1 F3 87.5(3) . .
F1 P1 F3 87.1(3) . .
C35 N1 C39 119.5(7) . .
C35 N1 C40 119.5(6) . .
C39 N1 C40 120.9(6) . .
N1 C35 C36 121.3(7) . .
N1 C35 H35A 119.3 . .
C36 C35 H35A 119.3 . .
C37 C36 C35 122.6(7) . .
C37 C36 H36A 118.7 . .
C35 C36 H36A 118.7 . .
C36 C37 C38 114.6(7) . .
C36 C37 C37 123.1(7) . 2_665
C38 C37 C37 122.3(7) . 2_665
C39 C38 C37 119.7(7) . .
C39 C38 H38A 120.2 . .
C37 C38 H38A 120.2 . .
N1 C39 C38 122.2(7) . .
N1 C39 H39A 118.9 . .
C38 C39 H39A 118.9 . .
C41 C40 N1 116.5(6) . .
C41 C40 H40A 108.2 . .
N1 C40 H40A 108.2 . .
C41 C40 H40B 108.2 . .
N1 C40 H40B 108.2 . .
H40A C40 H40B 107.3 . .
C40 C41 C42 114.8(7) . .
C40 C41 C42' 112.3(9) . .
C42 C41 C42' 3.5(13) . .
C40 C41 H41A 108.5 . .
C42 C41 H41A 107.7 . .
C42' C41 H41A 111.1 . .
C40 C41 H41B 108.6 . .
C42 C41 H41B 109.3 . .
C42' C41 H41B 108.5 . .
H41A C41 H41B 107.7 . .
C40 C41 H41C 109.2 . .
C42 C41 H41C 105.3 . .
C42' C41 H41C 108.6 . .
H41A C41 H41C 2.6 . .
H41B C41 H41C 109.6 . .
C40 C41 H41D 109.3 . .
C42 C41 H41D 110.1 . .
C42' C41 H41D 109.3 . .
H41A C41 H41D 106.2 . .
H41B C41 H41D 1.5 . .
H41C C41 H41D 108.1 . .
C43 C42 C41 114.2(9) . .
C43 C42 H42A 108.7 . .
C41 C42 H42A 108.7 . .
C43 C42 H42B 108.7 . .
C41 C42 H42B 108.7 . .
H42A C42 H42B 107.6 . .
C42 C43 C44 112.8(10) . .
C42 C43 H43A 109.0 . .
C44 C43 H43A 109.0 . .
C42 C43 H43B 109.0 . .
C44 C43 H43B 109.0 . .
H43A C43 H43B 107.8 . .
C43 C44 C45 110.1(10) . .
C43 C44 H44A 109.6 . .
C45 C44 H44A 109.6 . .
C43 C44 H44B 109.6 . .
C45 C44 H44B 109.6 . .
H44A C44 H44B 108.2 . .
C46 C45 C44 111.7(11) . .
C46 C45 H45A 109.3 . .
C44 C45 H45A 109.3 . .
C46 C45 H45B 109.3 . .
C44 C45 H45B 109.3 . .
H45A C45 H45B 107.9 . .
C45 C46 C47 114.0(11) . .
C45 C46 H46A 108.7 . .
C47 C46 H46A 108.7 . .
C45 C46 H46B 108.7 . .
C47 C46 H46B 108.7 . .
H46A C46 H46B 107.6 . .
C46 C47 H47A 109.5 . .
C46 C47 H47B 109.5 . .
H47A C47 H47B 109.5 . .
C46 C47 H47C 109.5 . .
H47A C47 H47C 109.5 . .
H47B C47 H47C 109.5 . .
C43' C42' C41 112.2(10) . .
C43' C42' H42C 109.2 . .
C41 C42' H42C 109.2 . .
C43' C42' H42D 109.2 . .
C41 C42' H42D 109.2 . .
H42C C42' H42D 107.9 . .
C42' C43' C44' 113.3(9) . .
C42' C43' H43C 108.9 . .
C44' C43' H43C 108.9 . .
C42' C43' H43D 108.9 . .
C44' C43' H43D 108.9 . .
H43C C43' H43D 107.7 . .
C43' C44' C45' 111.1(11) . .
C43' C44' H44C 109.4 . .
C45' C44' H44C 109.4 . .
C43' C44' H44D 109.4 . .
C45' C44' H44D 109.4 . .
H44C C44' H44D 108.0 . .
C46' C45' C44' 111.5(11) . .
C46' C45' H45C 109.3 . .
C44' C45' H45C 109.3 . .
C46' C45' H45D 109.3 . .
C44' C45' H45D 109.3 . .
H45C C45' H45D 108.0 . .
C45' C46' C47' 112.8(11) . .
C45' C46' H46C 109.0 . .
C47' C46' H46C 109.0 . .
C45' C46' H46D 109.0 . .
C47' C46' H46D 109.0 . .
H46C C46' H46D 107.8 . .
C46' C47' H47D 109.5 . .
C46' C47' H47E 109.5 . .
H47D C47' H47E 109.5 . .
C46' C47' H47F 109.5 . .
H47D C47' H47F 109.5 . .
H47E C47' H47F 109.5 . .
Cl1 C48 Cl2 108.7(8) . .
Cl1 C48 H48A 109.9 . .
Cl2 C48 H48A 109.9 . .
Cl1 C48 H48B 109.9 . .
Cl2 C48 H48B 109.9 . .
H48A C48 H48B 108.3 . .

loop_
_geom_bond_atom_site_label_1
_geom_bond_atom_site_label_2
_geom_bond_distance
_geom_bond_site_symmetry_2
O1 C4 1.363(7) .
O1 C23 1.429(7) .
O2 C24 1.401(7) .
O2 C25 1.425(6) .
O4 C11 1.374(7) 2_665
O4 C28 1.422(7) .
O5 C12 1.382(7) 2_665
O5 C29 1.409(9) .
O5 C29' 1.80(3) .
O8 C5 1.397(7) .
O8 C34 1.410(9) .
C1 C21 1.526(8) .
C1 C2 1.540(8) .
C1 C14 1.540(7) .
C1 C15 1.540(8) .
C2 C3 1.367(8) .
C2 C7 1.386(8) .
C3 C4 1.409(8) .
C3 H3A 0.9300 .
C4 C5 1.408(9) .
C5 C6 1.373(8) .
C6 C7 1.382(8) .
C6 H6A 0.9300 .
C7 C8 1.543(8) .
C8 C22 1.511(8) .
C8 C16 1.535(8) .
C8 C9 1.540(8) .
C9 C14 1.385(8) .
C9 C10 1.401(8) .
C10 C11 1.403(9) .
C10 H10A 0.9300 .
C11 O4 1.374(7) 2_665
C11 C12 1.377(9) .
C12 O5 1.382(7) 2_665
C12 C13 1.395(8) .
C13 C14 1.381(8) .
C13 H13A 0.9300 .
C15 C16 1.393(8) .
C15 C20 1.395(8) .
C16 C17 1.378(8) .
C17 C18 1.373(9) .
C17 H17A 0.9300 .
C18 C19 1.357(10) .
C18 H18A 0.9300 .
C19 C20 1.391(9) .
C19 H19A 0.9300 .
C20 H20A 0.9300 .
C21 H21A 0.9600 .
C21 H21B 0.9600 .
C21 H21C 0.9600 .
C22 H22A 0.9600 .
C22 H22B 0.9600 .
C22 H22C 0.9600 .
C23 C24 1.514(9) .
C23 H23A 0.9700 .
C23 H23B 0.9700 .
C24 H24A 0.9700 .
C24 H24B 0.9700 .
C25 C26 1.486(7) .
C25 H25A 0.9700 .
C25 H25B 0.9700 .
C26 O3 1.391(6) .
C26 H26A 0.9700 .
C26 H26B 0.9700 .
O3 C27 1.398(7) .
C27 C28 1.468(8) .
C27 H27A 0.9700 .
C27 H27B 0.9700 .
C28 H28A 0.9700 .
C28 H28B 0.9700 .
C34 C33 1.472(9) .
C34 C33' 1.505(10) .
C34 H34A 0.9601 .
C34 H34B 0.9600 .
C34 H34C 0.9599 .
C34 H34D 0.9600 .
C29 C30 1.460(9) .
C29 H29A 0.9700 .
C29 H29B 0.9700 .
C30 O6 1.390(9) .
C30 H30A 0.9700 .
C30 H30B 0.9700 .
C33 O7 1.479(9) .
C33 H33A 0.9700 .
C33 H33B 0.9700 .
O7 C32 1.423(9) .
C32 C31 1.525(10) .
C32 H32A 0.9700 .
C32 H32B 0.9700 .
C31 O6 1.437(10) .
C31 H31A 0.9700 .
C31 H31B 0.9700 .
C29' C30' 1.511(10) .
C29' H29C 0.9700 .
C29' H29D 0.9700 .
C30' O6' 1.425(10) .
C30' H30C 0.9700 .
C30' H30D 0.9700 .
C33' O7' 1.449(10) .
C33' H33C 0.9700 .
C33' H33D 0.9700 .
O7' C32' 1.451(10) .
C32' C31' 1.505(10) .
C32' H32C 0.9700 .
C32' H32D 0.9700 .
C31' O6' 1.415(10) .
C31' H31C 0.9700 .
C31' H31D 0.9700 .
P1 F6 1.524(5) .
P1 F4 1.541(5) .
P1 F5 1.548(5) .
P1 F2 1.568(5) .
P1 F1 1.573(5) .
P1 F3 1.586(5) .
N1 C35 1.292(9) .
N1 C39 1.316(9) .
N1 C40 1.476(8) .
C35 C36 1.369(10) .
C35 H35A 0.9300 .
C36 C37 1.362(9) .
C36 H36A 0.9300 .
C37 C38 1.402(9) .
C37 C37 1.497(13) 2_665
C38 C39 1.379(11) .
C38 H38A 0.9300 .
C39 H39A 0.9300 .
C40 C41 1.467(9) .
C40 H40A 0.9700 .
C40 H40B 0.9700 .
C41 C42 1.512(8) .
C41 C42' 1.539(10) .
C41 H41A 0.9600 .
C41 H41B 0.9601 .
C41 H41C 0.9600 .
C41 H41D 0.9601 .
C42 C43 1.493(10) .
C42 H42A 0.9700 .
C42 H42B 0.9700 .
C43 C44 1.521(10) .
C43 H43A 0.9700 .
C43 H43B 0.9700 .
C44 C45 1.527(10) .
C44 H44A 0.9700 .
C44 H44B 0.9700 .
C45 C46 1.496(10) .
C45 H45A 0.9700 .
C45 H45B 0.9700 .
C46 C47 1.509(10) .
C46 H46A 0.9700 .
C46 H46B 0.9700 .
C47 H47A 0.9600 .
C47 H47B 0.9600 .
C47 H47C 0.9600 .
C42' C43' 1.504(10) .
C42' H42C 0.9700 .
C42' H42D 0.9700 .
C43' C44' 1.514(10) .
C43' H43C 0.9700 .
C43' H43D 0.9700 .
C44' C45' 1.525(10) .
C44' H44C 0.9700 .
C44' H44D 0.9700 .
C45' C46' 1.509(10) .
C45' H45C 0.9700 .
C45' H45D 0.9700 .
C46' C47' 1.510(10) .
C46' H46C 0.9700 .
C46' H46D 0.9700 .
C47' H47D 0.9600 .
C47' H47E 0.9600 .
C47' H47F 0.9600 .
Cl1 C48 1.724(10) .
Cl2 C48 1.733(10) .
C48 H48A 0.9700 .
C48 H48B 0.9700 .

loop_
_geom_torsion_atom_site_label_1
_geom_torsion_atom_site_label_2
_geom_torsion_atom_site_label_3
_geom_torsion_atom_site_label_4
_geom_torsion
_geom_torsion_site_symmetry_1
_geom_torsion_site_symmetry_4
C21 C1 C2 C3 -1.8(8) . .
C14 C1 C2 C3 123.8(6) . .
C15 C1 C2 C3 -126.8(6) . .
C21 C1 C2 C7 179.8(5) . .
C14 C1 C2 C7 -54.6(6) . .
C15 C1 C2 C7 54.8(6) . .
C7 C2 C3 C4 -0.6(9) . .
C1 C2 C3 C4 -178.9(6) . .
C23 O1 C4 C5 -168.0(6) . .
C23 O1 C4 C3 10.2(9) . .
C2 C3 C4 O1 -177.8(6) . .
C2 C3 C4 C5 0.4(9) . .
C34 O8 C5 C6 -14.9(10) . .
C34 O8 C5 C4 164.8(6) . .
O1 C4 C5 C6 178.7(6) . .
C3 C4 C5 C6 0.4(10) . .
O1 C4 C5 O8 -1.1(9) . .
C3 C4 C5 O8 -179.3(6) . .
O8 C5 C6 C7 178.8(6) . .
C4 C5 C6 C7 -1.0(10) . .
C5 C6 C7 C2 0.7(10) . .
C5 C6 C7 C8 179.5(6) . .
C3 C2 C7 C6 0.1(9) . .
C1 C2 C7 C6 178.5(5) . .
C3 C2 C7 C8 -178.8(5) . .
C1 C2 C7 C8 -0.4(7) . .
C6 C7 C8 C22 1.5(9) . .
C2 C7 C8 C22 -179.6(5) . .
C6 C7 C8 C16 126.6(6) . .
C2 C7 C8 C16 -54.6(6) . .
C6 C7 C8 C9 -124.0(6) . .
C2 C7 C8 C9 54.9(6) . .
C22 C8 C9 C14 -179.7(5) . .
C16 C8 C9 C14 54.0(6) . .
C7 C8 C9 C14 -55.0(6) . .
C22 C8 C9 C10 -0.1(8) . .
C16 C8 C9 C10 -126.4(6) . .
C7 C8 C9 C10 124.6(6) . .
C14 C9 C10 C11 1.9(8) . .
C8 C9 C10 C11 -177.7(5) . .
C9 C10 C11 O4 177.0(5) . 2_665
C9 C10 C11 C12 -0.9(9) . .
O4 C11 C12 O5 -0.8(8) 2_665 2_665
C10 C11 C12 O5 177.2(5) . 2_665
O4 C11 C12 C13 -178.5(5) 2_665 .
C10 C11 C12 C13 -0.4(9) . .
C11 C12 C13 C14 0.8(9) . .
O5 C12 C13 C14 -176.7(5) 2_665 .
C12 C13 C14 C9 0.3(8) . .
C12 C13 C14 C1 177.4(5) . .
C10 C9 C14 C13 -1.6(8) . .
C8 C9 C14 C13 178.0(5) . .
C10 C9 C14 C1 -179.0(5) . .
C8 C9 C14 C1 0.7(6) . .
C21 C1 C14 C13 3.1(7) . .
C2 C1 C14 C13 -122.7(6) . .
C15 C1 C14 C13 128.1(5) . .
C21 C1 C14 C9 -179.7(5) . .
C2 C1 C14 C9 54.5(6) . .
C15 C1 C14 C9 -54.6(6) . .
C21 C1 C15 C16 179.7(5) . .
C2 C1 C15 C16 -54.9(6) . .
C14 C1 C15 C16 54.5(6) . .
C21 C1 C15 C20 1.4(8) . .
C2 C1 C15 C20 126.7(6) . .
C14 C1 C15 C20 -123.9(6) . .
C20 C15 C16 C17 -1.3(8) . .
C1 C15 C16 C17 -179.9(5) . .
C20 C15 C16 C8 178.5(5) . .
C1 C15 C16 C8 0.0(7) . .
C22 C8 C16 C17 -1.0(8) . .
C9 C8 C16 C17 125.8(6) . .
C7 C8 C16 C17 -125.8(6) . .
C22 C8 C16 C15 179.2(5) . .
C9 C8 C16 C15 -54.0(6) . .
C7 C8 C16 C15 54.4(6) . .
C15 C16 C17 C18 -0.6(9) . .
C8 C16 C17 C18 179.6(6) . .
C16 C17 C18 C19 2.1(10) . .
C17 C18 C19 C20 -1.7(10) . .
C18 C19 C20 C15 -0.3(9) . .
C16 C15 C20 C19 1.8(8) . .
C1 C15 C20 C19 -179.9(5) . .
C4 O1 C23 C24 174.6(6) . .
C25 O2 C24 C23 177.4(6) . .
O1 C23 C24 O2 75.5(7) . .
C24 O2 C25 C26 -171.4(6) . .
O2 C25 C26 O3 -69.5(9) . .
C25 C26 O3 C27 -155.6(8) . .
C26 O3 C27 C28 -132.9(9) . .
C11 O4 C28 C27 175.5(7) 2_665 .
O3 C27 C28 O4 -66.5(11) . .
C5 O8 C34 C33 97.8(8) . .
C5 O8 C34 C33' 95.0(9) . .
C12 O5 C29 C30 -158.2(10) 2_665 .
C29' O5 C29 C30 -104(3) . .
O5 C29 C30 O6 56(2) . .
O8 C34 C33 O7 90.5(12) . .
C33' C34 C33 O7 143(18) . .
C34 C33 O7 C32 175.4(12) . .
C33 O7 C32 C31 178.5(13) . .
O7 C32 C31 O6 -59(2) . .
C29 C30 O6 C31 121.9(19) . .
C32 C31 O6 C30 -152.7(17) . .
C12 O5 C29' C30' -172.3(11) 2_665 .
C29 O5 C29' C30' 57(2) . .
O5 C29' C30' O6' 85.0(12) . .
O8 C34 C33' O7' 65.5(15) . .
C33 C34 C33' O7' -63(16) . .
C34 C33' O7' C32' 96.9(19) . .
C33' O7' C32' C31' 154.7(15) . .
O7' C32' C31' O6' 46(3) . .
C32' C31' O6' C30' 142(2) . .
C29' C30' O6' C31' 116(2) . .
C39 N1 C35 C36 -2.1(13) . .
C40 N1 C35 C36 178.9(8) . .
N1 C35 C36 C37 3.0(15) . .
C35 C36 C37 C38 -2.9(13) . .
C35 C36 C37 C37 177.0(9) . 2_665
C36 C37 C38 C39 2.2(12) . .
C37 C37 C38 C39 -177.7(9) 2_665 .
C35 N1 C39 C38 1.4(13) . .
C40 N1 C39 C38 -179.6(8) . .
C37 C38 C39 N1 -1.5(14) . .
C35 N1 C40 C41 -101.0(9) . .
C39 N1 C40 C41 80.0(9) . .
N1 C40 C41 C42 -176.5(8) . .
N1 C40 C41 C42' -173.8(9) . .
C40 C41 C42 C43 -60(2) . .
C42' C41 C42 C43 -105(15) . .
C41 C42 C43 C44 -165(2) . .
C42 C43 C44 C45 178(2) . .
C43 C44 C45 C46 -101(3) . .
C44 C45 C46 C47 -171(2) . .
C40 C41 C42' C43' -85(2) . .
C42 C41 C42' C43' 50(14) . .
C41 C42' C43' C44' -176(2) . .
C42' C43' C44' C45' 165(2) . .
C43' C44' C45' C46' 105(3) . .
C44' C45' C46' C47' -180(2) . .
